data_7057350
loop_
_publ_author_name
'Bedekovi\'c, Nikola'
'Stilinovi\'c, Vladimir'
'Fri\<s\<ci\'c, Tomislav'
'Cin\<ci\'c, Dominik'

_publ_section_title
;
 Comparison of isomericmeta- andpara-diiodotetrafluorobenzene as halogen
 bond donors in crystal engineering
;
_journal_issue 13
_journal_name_full 'New Journal of Chemistry'
_journal_page_first 10584
_journal_paper_doi 10.1039/C8NJ01368C
_journal_volume 42
_journal_year 2018
_chemical_formula_moiety 'C6 F4 I2, 2(C9 H7 N)'
_chemical_formula_sum 'C24 H14 F4 I2 N2'
_chemical_formula_weight 660.18
_space_group_crystal_system monoclinic
_space_group_IT_number 14
_space_group_name_Hall '-P 2yn'
_space_group_name_H-M_alt 'P 1 21/n 1'
_symmetry_space_group_name_Hall '-P 2yn'
_symmetry_space_group_name_H-M 'P 1 21/n 1'
_atom_sites_solution_hydrogens geom
_audit_creation_method SHELXL-2014/7
_audit_update_record
;
2018-04-25 deposited with the CCDC.
2018-04-27 downloaded from the CCDC.
;
_cell_angle_alpha 90
_cell_angle_beta 100.650(11)
_cell_angle_gamma 90
_cell_formula_units_Z 2
_cell_length_a 8.7924(11)
_cell_length_b 6.0635(9)
_cell_length_c 21.703(2)
_cell_measurement_reflns_used 1552
_cell_measurement_temperature 150(2)
_cell_measurement_theta_max 25.0040
_cell_measurement_theta_min 4.4920
_cell_volume 1137.1(2)
_computing_cell_refinement
;
        CrysAlis RED, Oxford Diffraction Ltd.,
        Version 1.171.32.29 (release 10-06-2008 CrysAlis171 .NET)
        (compiled Jun 10 2008,16:49:55)
;
_computing_data_collection
;
        CrysAlis CCD, Oxford Diffraction Ltd.,
        Version 1.171.32.29 (release 10-06-2008 CrysAlis171 .NET)
        (compiled Jun 10 2008,16:49:55)
;
_computing_data_reduction
;
        CrysAlis RED, Oxford Diffraction Ltd.,
        Version 1.171.32.29 (release 10-06-2008 CrysAlis171 .NET)
        (compiled Jun 10 2008,16:49:55)
;
_computing_molecular_graphics 'MERCURY (C.F. Macrae et al , 2008)'
_computing_publication_material 'SHELXL-2014/7 (Sheldrick, 2014)'
_computing_structure_refinement 'SHELXL-2014/7 (Sheldrick, 2014)'
_computing_structure_solution 'SHELXS-97 (Sheldrick, 1990)'
_diffrn_ambient_temperature 150(2)
_diffrn_measured_fraction_theta_full 0.992
_diffrn_measured_fraction_theta_max 0.992
_diffrn_measurement_device_type
;
Oxford Diffraction Xcalibur CCD
diffractometer
;
_diffrn_measurement_method 'omega scan'
_diffrn_radiation_type MoK\a
_diffrn_radiation_wavelength 0.71073
_diffrn_reflns_av_R_equivalents 0.0518
_diffrn_reflns_av_unetI/netI 0.0597
_diffrn_reflns_Laue_measured_fraction_full 0.992
_diffrn_reflns_Laue_measured_fraction_max 0.992
_diffrn_reflns_limit_h_max 10
_diffrn_reflns_limit_h_min -9
_diffrn_reflns_limit_k_max 7
_diffrn_reflns_limit_k_min -6
_diffrn_reflns_limit_l_max 25
_diffrn_reflns_limit_l_min -25
_diffrn_reflns_number 5431
_diffrn_reflns_point_group_measured_fraction_full 0.992
_diffrn_reflns_point_group_measured_fraction_max 0.992
_diffrn_reflns_theta_full 24.994
_diffrn_reflns_theta_max 24.994
_diffrn_reflns_theta_min 4.341
_diffrn_source 'Enhance (Mo) X-ray Source'
_exptl_absorpt_coefficient_mu 2.812
_exptl_absorpt_correction_T_max 1.00000
_exptl_absorpt_correction_T_min 0.27031
_exptl_absorpt_correction_type multi-scan
_exptl_absorpt_process_details
;
CrysAlisPro, Agilent Technologies,
Version 1.171.37.35 (release 13-08-2014 CrysAlis171 .NET)
(compiled Aug 13 2014,18:06:01)
Empirical absorption correction using spherical harmonics,
 implemented in SCALE3 ABSPACK scaling algorithm.
;
_exptl_crystal_colour colourless
_exptl_crystal_density_diffrn 1.928
_exptl_crystal_description block
_exptl_crystal_F_000 628
_exptl_crystal_size_max 0.59
_exptl_crystal_size_mid 0.55
_exptl_crystal_size_min 0.49
_refine_diff_density_max 0.972
_refine_diff_density_min -0.676
_refine_diff_density_rms 0.122
_refine_ls_extinction_method none
_refine_ls_goodness_of_fit_ref 1.161
_refine_ls_hydrogen_treatment constr
_refine_ls_matrix_type full
_refine_ls_number_parameters 145
_refine_ls_number_reflns 1985
_refine_ls_number_restraints 0
_refine_ls_restrained_S_all 1.161
_refine_ls_R_factor_all 0.0632
_refine_ls_R_factor_gt 0.0455
_refine_ls_shift/su_max 0.000
_refine_ls_shift/su_mean 0.000
_refine_ls_structure_factor_coef Fsqd
_refine_ls_weighting_details 'w=1/[\s^2^(Fo^2^)+(0.0420P)^2^+0.5119P] where P=(Fo^2^+2Fc^2^)/3'
_refine_ls_weighting_scheme calc
_refine_ls_wR_factor_gt 0.1055
_refine_ls_wR_factor_ref 0.1151
_reflns_Friedel_coverage 0.000
_reflns_number_gt 1568
_reflns_number_total 1985
_reflns_threshold_expression 'I > 2\s(I)'
_cod_data_source_file c8nj01368c2.cif
_cod_data_source_block IV14
_cod_depositor_comments 'Adding full bibliography for 7057346--7057365.cif.'
_cod_database_code 7057350
_shelx_shelxl_version_number 2014/7
_shelx_space_group_comment
;
The symmetry employed for this shelxl refinement is uniquely defined
by the following loop, which should always be used as a source of
symmetry information in preference to the above space-group names.
They are only intended as comments.
;

loop_
_space_group_symop_operation_xyz
'x, y, z'
'-x+1/2, y+1/2, -z+1/2'
'-x, -y, -z'
'x-1/2, -y-1/2, z-1/2'

loop_
_atom_site_label
_atom_site_type_symbol
_atom_site_fract_x
_atom_site_fract_y
_atom_site_fract_z
_atom_site_U_iso_or_equiv
_atom_site_adp_type
_atom_site_occupancy
_atom_site_site_symmetry_order
_atom_site_calc_flag
_atom_site_refinement_flags_posn
_atom_site_refinement_flags_adp
I1 I -0.21608(5) 0.80414(9) 0.87731(2) 0.0497(2) Uani 1 1 d . .
F1 F -0.2787(5) 0.3489(8) 0.9419(2) 0.0604(12) Uani 1 1 d . .
F2 F -0.1132(5) 0.1123(8) 1.03343(19) 0.0596(12) Uani 1 1 d . .
N1 N -0.1005(7) 0.5135(13) 0.7275(3) 0.0576(17) Uani 1 1 d . .
C3 C 0.1505(10) 0.2855(15) 0.8675(4) 0.059(2) Uani 1 1 d . .
H2 H 0.1007 0.1526 0.8718 0.071 Uiso 1 1 calc R U
C10 C -0.0867(8) 0.6248(13) 0.9511(3) 0.0414(17) Uani 1 1 d . .
C11 C -0.1401(7) 0.4250(13) 0.9703(3) 0.0426(17) Uani 1 1 d . .
C1 C -0.0438(9) 0.3890(15) 0.7742(3) 0.054(2) Uani 1 1 d . .
H1 H -0.0959 0.2580 0.7785 0.065 Uiso 1 1 calc R U
C6 C 0.3020(9) 0.6833(18) 0.8573(4) 0.067(2) Uani 1 1 d . .
H5 H 0.3534 0.8159 0.8545 0.080 Uiso 1 1 calc R U
C2 C 0.0894(8) 0.4327(13) 0.8192(3) 0.0445(17) Uani 1 1 d . .
C9 C -0.0277(10) 0.7106(16) 0.7233(4) 0.063(2) Uani 1 1 d . .
H7 H -0.0691 0.8051 0.6907 0.075 Uiso 1 1 calc R U
C5 C 0.3583(10) 0.5394(19) 0.9025(4) 0.069(3) Uani 1 1 d . .
H4 H 0.4486 0.5721 0.9307 0.083 Uiso 1 1 calc R U
C12 C -0.0547(8) 0.3059(13) 1.0174(3) 0.0452(17) Uani 1 1 d . .
C4 C 0.2809(10) 0.3380(19) 0.9074(4) 0.072(3) Uani 1 1 d . .
H3 H 0.3214 0.2394 0.9390 0.086 Uiso 1 1 calc R U
C7 C 0.1647(8) 0.6361(13) 0.8136(3) 0.0472(18) Uani 1 1 d . .
C8 C 0.1010(9) 0.7772(14) 0.7635(4) 0.056(2) Uani 1 1 d . .
H6 H 0.1463 0.9128 0.7583 0.067 Uiso 1 1 calc R U

loop_
_atom_site_aniso_label
_atom_site_aniso_U_11
_atom_site_aniso_U_22
_atom_site_aniso_U_33
_atom_site_aniso_U_23
_atom_site_aniso_U_13
_atom_site_aniso_U_12
I1 0.0547(4) 0.0484(4) 0.0435(3) 0.0056(2) 0.0021(2) 0.0077(2)
F1 0.058(3) 0.048(3) 0.068(3) 0.005(2) -0.009(2) -0.004(2)
F2 0.065(3) 0.046(3) 0.065(3) 0.012(2) 0.006(2) -0.003(2)
N1 0.067(4) 0.050(5) 0.052(4) -0.006(3) 0.003(3) -0.001(4)
C3 0.067(5) 0.056(6) 0.057(4) 0.009(4) 0.016(4) 0.008(4)
C10 0.045(4) 0.040(5) 0.040(3) 0.000(3) 0.012(3) 0.004(3)
C11 0.044(4) 0.043(5) 0.037(3) -0.001(3) -0.002(3) 0.004(3)
C1 0.064(5) 0.044(5) 0.055(4) -0.005(4) 0.013(4) -0.014(4)
C6 0.052(5) 0.074(7) 0.076(5) -0.011(5) 0.018(4) -0.013(5)
C2 0.051(4) 0.040(5) 0.044(4) -0.003(3) 0.013(3) 0.000(3)
C9 0.081(6) 0.058(6) 0.051(4) 0.008(4) 0.015(4) 0.007(5)
C5 0.050(5) 0.078(8) 0.076(6) -0.018(5) 0.001(4) 0.012(5)
C12 0.056(4) 0.034(4) 0.046(4) 0.002(3) 0.009(3) 0.001(4)
C4 0.073(6) 0.078(8) 0.063(5) 0.002(5) 0.008(5) 0.025(5)
C7 0.046(4) 0.046(5) 0.052(4) -0.006(4) 0.015(3) -0.002(4)
C8 0.062(5) 0.047(5) 0.064(5) 0.002(4) 0.021(4) -0.005(4)

loop_
_atom_type_symbol
_atom_type_description
_atom_type_scat_dispersion_real
_atom_type_scat_dispersion_imag
_atom_type_scat_source
C C 0.0033 0.0016 'International Tables Vol C Tables 4.2.6.8 and 6.1.1.4'
H H 0.0000 0.0000 'International Tables Vol C Tables 4.2.6.8 and 6.1.1.4'
N N 0.0061 0.0033 'International Tables Vol C Tables 4.2.6.8 and 6.1.1.4'
F F 0.0171 0.0103 'International Tables Vol C Tables 4.2.6.8 and 6.1.1.4'
I I -0.4742 1.8119 'International Tables Vol C Tables 4.2.6.8 and 6.1.1.4'

loop_
_geom_angle_atom_site_label_1
_geom_angle_atom_site_label_2
_geom_angle_atom_site_label_3
_geom_angle
_geom_angle_site_symmetry_1
_geom_angle_site_symmetry_3
C1 N1 C9 116.6(7) . .
C4 C3 C2 119.6(9) . .
C4 C3 H2 120.2 . .
C2 C3 H2 120.2 . .
C12 C10 C11 116.3(6) 3_567 .
C12 C10 I1 122.6(5) 3_567 .
C11 C10 I1 121.1(5) . .
F1 C11 C12 119.5(7) . .
F1 C11 C10 119.3(6) . .
C12 C11 C10 121.2(6) . .
N1 C1 C2 126.0(8) . .
N1 C1 H1 117.0 . .
C2 C1 H1 117.0 . .
C5 C6 C7 120.8(9) . .
C5 C6 H5 119.6 . .
C7 C6 H5 119.6 . .
C3 C2 C1 123.6(8) . .
C3 C2 C7 119.8(7) . .
C1 C2 C7 116.6(7) . .
C8 C9 N1 124.2(8) . .
C8 C9 H7 117.9 . .
N1 C9 H7 117.9 . .
C6 C5 C4 120.1(9) . .
C6 C5 H4 120.0 . .
C4 C5 H4 120.0 . .
F2 C12 C11 118.1(6) . .
F2 C12 C10 119.4(6) . 3_567
C11 C12 C10 122.5(7) . 3_567
C3 C4 C5 121.6(9) . .
C3 C4 H3 119.2 . .
C5 C4 H3 119.2 . .
C8 C7 C2 117.9(7) . .
C8 C7 C6 124.0(8) . .
C2 C7 C6 118.1(8) . .
C9 C8 C7 118.7(8) . .
C9 C8 H6 120.7 . .
C7 C8 H6 120.7 . .

loop_
_geom_bond_atom_site_label_1
_geom_bond_atom_site_label_2
_geom_bond_distance
_geom_bond_site_symmetry_2
I1 C10 2.090(7) .
F1 C11 1.341(8) .
F2 C12 1.353(9) .
N1 C1 1.288(9) .
N1 C9 1.367(11) .
C3 C4 1.341(12) .
C3 C2 1.405(10) .
C3 H2 0.9300 .
C10 C12 1.369(9) 3_567
C10 C11 1.391(10) .
C11 C12 1.359(9) .
C1 C2 1.405(10) .
C1 H1 0.9300 .
C6 C5 1.338(13) .
C6 C7 1.420(10) .
C6 H5 0.9300 .
C2 C7 1.416(11) .
C9 C8 1.357(11) .
C9 H7 0.9300 .
C5 C4 1.412(14) .
C5 H4 0.9300 .
C12 C10 1.369(9) 3_567
C4 H3 0.9300 .
C7 C8 1.414(10) .
C8 H6 0.9300 .

loop_
_geom_torsion_atom_site_label_1
_geom_torsion_atom_site_label_2
_geom_torsion_atom_site_label_3
_geom_torsion_atom_site_label_4
_geom_torsion
_geom_torsion_site_symmetry_1
_geom_torsion_site_symmetry_4
C12 C10 C11 F1 179.2(6) 3_567 .
I1 C10 C11 F1 -1.6(9) . .
C12 C10 C11 C12 -0.6(12) 3_567 .
I1 C10 C11 C12 178.6(5) . .
C9 N1 C1 C2 -3.1(12) . .
C4 C3 C2 C1 178.0(8) . .
C4 C3 C2 C7 -0.9(11) . .
N1 C1 C2 C3 -176.7(8) . .
N1 C1 C2 C7 2.2(11) . .
C1 N1 C9 C8 2.2(13) . .
C7 C6 C5 C4 -0.2(14) . .
F1 C11 C12 F2 0.6(10) . .
C10 C11 C12 F2 -179.5(6) . .
F1 C11 C12 C10 -179.2(6) . 3_567
C10 C11 C12 C10 0.7(12) . 3_567
C2 C3 C4 C5 0.6(13) . .
C6 C5 C4 C3 -0.1(14) . .
C3 C2 C7 C8 178.8(7) . .
C1 C2 C7 C8 -0.2(10) . .
C3 C2 C7 C6 0.6(11) . .
C1 C2 C7 C6 -178.4(7) . .
C5 C6 C7 C8 -178.1(8) . .
C5 C6 C7 C2 0.0(12) . .
N1 C9 C8 C7 -0.4(13) . .
C2 C7 C8 C9 -0.5(11) . .
C6 C7 C8 C9 177.5(8) . .
